data_2210368
loop_
_publ_author_name
'Garden, Simon J.'
'Wardell, James L.'
'Low, John N.'
'Skakle, Janet M. S.'
'Glidewell, Christopher'

_publ_section_title
;
 2-Iodo-4-nitro-<i>N</i>-(trifluoroacetyl)aniline: sheets built from
 iodo--nitro and nitro--nitro interactions
;
_journal_coeditor_code RN2011
_journal_issue 9
_journal_name_full 'Acta Crystallographica Section E'
_journal_page_first o3762
_journal_page_last o3764
_journal_paper_doi 10.1107/S1600536806029072
_journal_volume 62
_journal_year 2006
_chemical_formula_iupac 'C8 H4 F3 I N2 O3'
_chemical_formula_moiety 'C8 H4 F3 I N2 O3'
_chemical_formula_sum 'C8 H4 F3 I N2 O3'
_chemical_formula_weight 360.03
_chemical_name_systematic
;
2-iodo-4-nitro-N-(trifluoroacetyl)aniline
;
_space_group_IT_number 14
_symmetry_cell_setting monoclinic
_symmetry_space_group_name_Hall '-P 2yn'
_symmetry_space_group_name_H-M 'P 1 21/n 1'
_atom_sites_solution_hydrogens geom
_atom_sites_solution_primary direct
_atom_sites_solution_secondary difmap
_cell_angle_alpha 90.00
_cell_angle_beta 110.318(2)
_cell_angle_gamma 90.00
_cell_formula_units_Z 4
_cell_length_a 14.6372(3)
_cell_length_b 5.0029(2)
_cell_length_c 15.2723(3)
_cell_measurement_reflns_used 2402
_cell_measurement_temperature 120(2)
_cell_measurement_theta_max 27.52
_cell_measurement_theta_min 2.97
_cell_volume 1048.78(5)
_computing_cell_refinement 'DENZO-SMN (Otwinowski & Minor, 1997)'
_computing_data_collection 'KappaCCD Server Software (Nonius, 1997)'
_computing_data_reduction DENZO-SMN
_computing_molecular_graphics 'PLATON (Spek, 2003)'
_computing_publication_material 'SHELXL97 and macro PRPKAPPA (Ferguson, 1999)'
_computing_structure_refinement 'SHELXL97 (Sheldrick, 1997)'
_computing_structure_solution 'SHELXS97 (Sheldrick, 1997)'
_diffrn_ambient_temperature 120(2)
_diffrn_measured_fraction_theta_full 0.993
_diffrn_measured_fraction_theta_max 0.993
_diffrn_measurement_device_type 'Nonius KappaCCD'
_diffrn_measurement_method '\f and \w'
_diffrn_radiation_monochromator graphite
_diffrn_radiation_source 'fine-focus sealed X-ray tube'
_diffrn_radiation_type 'Mo K\a'
_diffrn_radiation_wavelength 0.71073
_diffrn_reflns_av_R_equivalents 0.0503
_diffrn_reflns_av_sigmaI/netI 0.0289
_diffrn_reflns_limit_h_max 18
_diffrn_reflns_limit_h_min -19
_diffrn_reflns_limit_k_max 6
_diffrn_reflns_limit_k_min -6
_diffrn_reflns_limit_l_max 19
_diffrn_reflns_limit_l_min -19
_diffrn_reflns_number 13862
_diffrn_reflns_theta_full 27.52
_diffrn_reflns_theta_max 27.52
_diffrn_reflns_theta_min 2.97
_diffrn_standards_decay_% 0
_exptl_absorpt_coefficient_mu 3.095
_exptl_absorpt_correction_T_max 0.536
_exptl_absorpt_correction_T_min 0.425
_exptl_absorpt_correction_type multi-scan
_exptl_absorpt_process_details '(DENZO-SMN; Otwinowski & Minor, 1997)'
_exptl_crystal_colour yellow
_exptl_crystal_density_diffrn 2.280
_exptl_crystal_density_method 'not measured'
_exptl_crystal_description block
_exptl_crystal_F_000 680
_exptl_crystal_size_max 0.30
_exptl_crystal_size_mid 0.20
_exptl_crystal_size_min 0.20
_refine_diff_density_max 0.620
_refine_diff_density_min -0.830
_refine_ls_extinction_method none
_refine_ls_goodness_of_fit_ref 1.144
_refine_ls_hydrogen_treatment constr
_refine_ls_matrix_type full
_refine_ls_number_parameters 154
_refine_ls_number_reflns 2402
_refine_ls_number_restraints 0
_refine_ls_restrained_S_all 1.144
_refine_ls_R_factor_all 0.0235
_refine_ls_R_factor_gt 0.0211
_refine_ls_shift/su_max 0.001
_refine_ls_shift/su_mean 0.000
_refine_ls_structure_factor_coef Fsqd
_refine_ls_weighting_details 'calc w=1/[\s^2^(Fo^2^)+(0.0133P)^2^+1.0182P] where P=(Fo^2^+2Fc^2^)/3'
_refine_ls_weighting_scheme calc
_refine_ls_wR_factor_gt 0.0485
_refine_ls_wR_factor_ref 0.0501
_reflns_number_gt 2214
_reflns_number_total 2402
_reflns_threshold_expression I>2\s(I)
_cod_data_source_file rn2011.cif
_cod_data_source_block I
_cod_original_sg_symbol_H-M 'P 21/n'
_cod_database_code 2210368
_cod_database_fobs_code 2210368

loop_
_symmetry_equiv_pos_as_xyz
'x, y, z'
'-x+1/2, y+1/2, -z+1/2'
'-x, -y, -z'
'x+1/2, -y+1/2, z+1/2'

loop_
_atom_site_type_symbol
_atom_site_label
_atom_site_fract_x
_atom_site_fract_y
_atom_site_fract_z
_atom_site_U_iso_or_equiv
_atom_site_adp_type
_atom_site_calc_flag
_atom_site_refinement_flags
_atom_site_occupancy
C C1 0.41248(14) 0.3324(4) 0.68419(13) 0.0136(4) Uani d . 1
C C2 0.46717(14) 0.5180(4) 0.65374(12) 0.0132(4) Uani d . 1
C C3 0.56627(14) 0.5485(4) 0.70208(13) 0.0157(4) Uani d . 1
C C4 0.60949(14) 0.3870(4) 0.77944(13) 0.0158(4) Uani d . 1
C C5 0.55859(17) 0.1934(4) 0.80803(15) 0.0187(4) Uani d . 1
C C6 0.45995(16) 0.1672(4) 0.76057(14) 0.0177(4) Uani d . 1
N N1 0.31119(13) 0.3194(4) 0.63785(12) 0.0148(3) Uani d . 1
C C11 0.25016(14) 0.1210(4) 0.64240(13) 0.0152(4) Uani d . 1
O O11 0.27013(11) -0.0869(3) 0.68607(10) 0.0210(3) Uani d . 1
C C12 0.14369(16) 0.1693(4) 0.57965(15) 0.0180(4) Uani d . 1
F F1 0.11944(10) -0.0034(3) 0.50804(9) 0.0278(3) Uani d . 1
F F2 0.08382(9) 0.1259(3) 0.62684(9) 0.0274(3) Uani d . 1
F F3 0.12630(9) 0.4152(3) 0.54381(10) 0.0269(3) Uani d . 1
I I2 0.402878(9) 0.74612(2) 0.532577(8) 0.01443(7) Uani d . 1
N N4 0.71340(13) 0.4257(4) 0.83326(12) 0.0199(4) Uani d . 1
O O41 0.75675(11) 0.6106(3) 0.81166(11) 0.0288(4) Uani d . 1
O O42 0.75250(14) 0.2737(3) 0.89876(13) 0.0293(4) Uani d . 1
H H3 0.6035 0.6762 0.6828 0.019 Uiso calc R 1
H H5 0.5910 0.0805 0.8595 0.022 Uiso calc R 1
H H6 0.4239 0.0361 0.7798 0.021 Uiso calc R 1
H H1 0.2844 0.4559 0.6017 0.018 Uiso calc R 1

loop_
_atom_site_aniso_label
_atom_site_aniso_U_11
_atom_site_aniso_U_22
_atom_site_aniso_U_33
_atom_site_aniso_U_12
_atom_site_aniso_U_13
_atom_site_aniso_U_23
C1 0.0157(9) 0.0122(9) 0.0130(8) -0.0006(8) 0.0050(7) -0.0015(7)
C2 0.0163(9) 0.0122(9) 0.0107(8) 0.0016(7) 0.0044(7) -0.0002(7)
C3 0.0160(9) 0.0176(10) 0.0142(9) -0.0014(8) 0.0061(7) -0.0014(7)
C4 0.0138(9) 0.0166(9) 0.0149(9) 0.0008(8) 0.0026(7) -0.0036(7)
C5 0.0222(11) 0.0175(9) 0.0147(9) 0.0031(9) 0.0044(8) 0.0019(8)
C6 0.0215(10) 0.0151(9) 0.0154(9) -0.0022(9) 0.0048(8) 0.0012(8)
N1 0.0136(8) 0.0131(7) 0.0175(8) -0.0009(7) 0.0053(7) 0.0023(7)
C11 0.0158(9) 0.0151(10) 0.0172(9) -0.0015(8) 0.0087(7) -0.0026(7)
O11 0.0215(7) 0.0149(7) 0.0269(8) -0.0020(6) 0.0091(6) 0.0038(6)
C12 0.0173(10) 0.0172(10) 0.0199(10) -0.0037(9) 0.0070(8) -0.0003(9)
F1 0.0294(7) 0.0271(7) 0.0224(6) -0.0056(6) 0.0034(5) -0.0084(5)
F2 0.0174(6) 0.0378(8) 0.0303(7) -0.0064(6) 0.0126(5) 0.0008(6)
F3 0.0183(6) 0.0202(6) 0.0376(7) -0.0003(5) 0.0039(5) 0.0059(6)
I2 0.01406(9) 0.01624(10) 0.01339(9) 0.00049(4) 0.00527(6) 0.00346(4)
N4 0.0169(8) 0.0241(9) 0.0156(8) 0.0002(7) 0.0017(7) -0.0032(7)
O41 0.0199(8) 0.0331(9) 0.0274(8) -0.0092(7) 0.0006(6) 0.0005(7)
O42 0.0215(9) 0.0359(10) 0.0232(9) 0.0055(7) -0.0017(7) 0.0069(6)

loop_
_atom_type_symbol
_atom_type_description
_atom_type_scat_dispersion_real
_atom_type_scat_dispersion_imag
_atom_type_scat_source
C C 0.0033 0.0016 'International Tables Vol C Tables 4.2.6.8 and 6.1.1.4'
H H 0.0000 0.0000 'International Tables Vol C Tables 4.2.6.8 and 6.1.1.4'
F F 0.0171 0.0103 'International Tables Vol C Tables 4.2.6.8 and 6.1.1.4'
I I -0.4742 1.8119 'International Tables Vol C Tables 4.2.6.8 and 6.1.1.4'
N N 0.0061 0.0033 'International Tables Vol C Tables 4.2.6.8 and 6.1.1.4'
O O 0.0106 0.0060 'International Tables Vol C Tables 4.2.6.8 and 6.1.1.4'

loop_
_geom_angle_atom_site_label_1
_geom_angle_atom_site_label_2
_geom_angle_atom_site_label_3
_geom_angle
_geom_angle_publ_flag
C6 C1 N1 121.56(18) no
C6 C1 C2 119.34(18) no
N1 C1 C2 119.09(17) no
C3 C2 C1 120.40(17) no
C3 C2 I2 118.36(14) no
C1 C2 I2 121.21(14) no
C2 C3 C4 118.13(18) no
C2 C3 H3 120.9 no
C4 C3 H3 120.9 no
C5 C4 C3 122.69(19) no
C5 C4 N4 118.85(18) no
C3 C4 N4 118.47(18) no
C6 C5 C4 118.80(19) no
C6 C5 H5 120.6 no
C4 C5 H5 120.6 no
C5 C6 C1 120.5(2) no
C5 C6 H6 119.7 no
C1 C6 H6 119.7 no
C11 N1 C1 127.44(18) no
C11 N1 H1 116.3 no
C1 N1 H1 116.3 no
O11 C11 N1 128.23(19) no
O11 C11 C12 118.34(18) no
N1 C11 C12 113.37(17) no
F2 C12 F3 107.75(18) no
F2 C12 F1 107.37(17) no
F3 C12 F1 107.51(17) no
F2 C12 C11 110.60(17) no
F3 C12 C11 114.07(17) no
F1 C12 C11 109.30(17) no
O42 N4 O41 123.11(18) no
O42 N4 C4 118.25(18) no
O41 N4 C4 118.64(17) no

loop_
_geom_bond_atom_site_label_1
_geom_bond_atom_site_label_2
_geom_bond_distance
_geom_bond_publ_flag
C1 C6 1.401(3) no
C1 N1 1.405(3) no
C1 C2 1.406(3) no
C2 C3 1.389(3) no
C2 I2 2.0982(18) no
C3 C4 1.389(3) no
C3 H3 0.95 no
C4 C5 1.382(3) no
C4 N4 1.469(2) no
C5 C6 1.379(3) no
C5 H5 0.95 no
C6 H6 0.95 no
N1 C11 1.353(3) no
N1 H1 0.88 no
C11 O11 1.215(2) no
C11 C12 1.539(3) no
C12 F2 1.332(2) no
C12 F3 1.335(3) no
C12 F1 1.341(2) no
N4 O42 1.228(2) no
N4 O41 1.230(2) no

loop_
_geom_torsion_atom_site_label_1
_geom_torsion_atom_site_label_2
_geom_torsion_atom_site_label_3
_geom_torsion_atom_site_label_4
_geom_torsion
_geom_torsion_publ_flag
C6 C1 C2 C3 -3.8(3) no
N1 C1 C2 C3 175.52(18) no
C6 C1 C2 I2 174.30(15) no
N1 C1 C2 I2 -6.4(2) no
C1 C2 C3 C4 1.4(3) no
I2 C2 C3 C4 -176.70(14) no
C2 C3 C4 C5 2.0(3) no
C2 C3 C4 N4 -177.50(17) no
C3 C4 C5 C6 -3.0(3) no
N4 C4 C5 C6 176.49(18) no
C4 C5 C6 C1 0.6(3) no
N1 C1 C6 C5 -176.51(19) no
C2 C1 C6 C5 2.7(3) no
C6 C1 N1 C11 -16.6(3) no
C2 C1 N1 C11 164.14(19) y
C1 N1 C11 O11 -1.1(3) no
C1 N1 C11 C12 -178.11(18) y
O11 C11 C12 F2 50.4(3) no
N1 C11 C12 F2 -132.29(19) no
O11 C11 C12 F3 171.99(18) no
N1 C11 C12 F3 -10.7(3) no
O11 C11 C12 F1 -67.6(2) no
N1 C11 C12 F1 109.71(19) no
C5 C4 N4 O42 4.1(3) no
C3 C4 N4 O42 -176.38(19) no
C5 C4 N4 O41 -174.9(2) no
C3 C4 N4 O41 4.7(3) y

loop_
_cod_related_entry_id
_cod_related_entry_database
_cod_related_entry_code
1 ChemSpider 5447189
